data_7119259
loop_
_publ_author_name
'Darawsheh, M. D.'
'Barrios, L. A.'
'Roubeau, O.'
'Teat, S. J.'
'Arom\'i, G'

_publ_section_title
;
 Guest-tuned spin crossover in flexible supramolecular assemblies
 templated by a halide (Cl(-), Br(-) or I(-)).
;
_journal_issue 3
_journal_name_full 'Chemical communications (Cambridge, England)'
_journal_page_first 569
_journal_page_last 572
_journal_paper_doi 10.1039/c6cc08906b
_journal_volume 53
_journal_year 2017
_chemical_formula_moiety '2(C66 H48 Fe N18), 2(F6 P), Br, (H2 O), (H O)'
_chemical_formula_sum 'C132 H99 Br F12 Fe2 N36 O2 P2'
_chemical_formula_weight 2703.02
_chemical_name_systematic
;
 ?
;
_space_group_crystal_system trigonal
_space_group_IT_number 165
_space_group_name_Hall '-P 3 2"c'
_space_group_name_H-M_alt 'P -3 c 1'
_symmetry_space_group_name_Hall '-P 3 2"c'
_symmetry_space_group_name_H-M 'P -3 c 1'
_atom_sites_solution_hydrogens mixed
_audit_creation_method SHELXL-2014
_audit_update_record
;
2016-10-28 deposited with the CCDC.
2016-12-05 downloaded from the CCDC.
;
_cell_angle_alpha 90
_cell_angle_beta 90
_cell_angle_gamma 120
_cell_formula_units_Z 2
_cell_length_a 13.5619(5)
_cell_length_b 13.5619(5)
_cell_length_c 37.307(2)
_cell_measurement_reflns_used 9993
_cell_measurement_temperature 100(2)
_cell_measurement_theta_max 31.12
_cell_measurement_theta_min 2.24
_cell_volume 5942.4(4)
_computing_cell_refinement 'Bruker SAINT'
_computing_data_collection 'Bruker APEX 2'
_computing_data_reduction 'Bruker SAINT'
_computing_structure_refinement 'SHELXL-2014 (Sheldrick, 2015)'
_computing_structure_solution 'SHELXT (Sheldrick, 2015)'
_diffrn_ambient_temperature 100(2)
_diffrn_measured_fraction_theta_full 1.000
_diffrn_measured_fraction_theta_max 0.999
_diffrn_measurement_device_type 'Bruker D8 with PHOTON 100 detector'
_diffrn_measurement_method 'shutterless /f and /w scans'
_diffrn_radiation_monochromator 'silicon 111'
_diffrn_radiation_source 'Advanced Light Source station 11.3.1'
_diffrn_radiation_type synchrotron
_diffrn_radiation_wavelength 0.7749
_diffrn_reflns_av_R_equivalents 0.0510
_diffrn_reflns_av_unetI/netI 0.0191
_diffrn_reflns_Laue_measured_fraction_full 1.000
_diffrn_reflns_Laue_measured_fraction_max 0.999
_diffrn_reflns_limit_h_max 18
_diffrn_reflns_limit_h_min -18
_diffrn_reflns_limit_k_max 18
_diffrn_reflns_limit_k_min -18
_diffrn_reflns_limit_l_max 49
_diffrn_reflns_limit_l_min -49
_diffrn_reflns_number 86965
_diffrn_reflns_point_group_measured_fraction_full 1.000
_diffrn_reflns_point_group_measured_fraction_max 0.999
_diffrn_reflns_theta_full 31.100
_diffrn_reflns_theta_max 31.183
_diffrn_reflns_theta_min 2.234
_exptl_absorpt_coefficient_mu 0.867
_exptl_absorpt_correction_T_max 0.746
_exptl_absorpt_correction_T_min 0.682
_exptl_absorpt_correction_type multi-scan
_exptl_absorpt_process_details SADABS-2014/5
_exptl_crystal_colour red
_exptl_crystal_density_diffrn 1.511
_exptl_crystal_description plate
_exptl_crystal_F_000 2768
_exptl_crystal_size_max 0.130
_exptl_crystal_size_mid 0.090
_exptl_crystal_size_min 0.010
_refine_diff_density_max 1.416
_refine_diff_density_min -1.090
_refine_diff_density_rms 0.088
_refine_ls_extinction_method none
_refine_ls_goodness_of_fit_ref 1.150
_refine_ls_hydrogen_treatment mixed
_refine_ls_matrix_type full
_refine_ls_number_parameters 285
_refine_ls_number_reflns 4960
_refine_ls_number_restraints 1
_refine_ls_restrained_S_all 1.150
_refine_ls_R_factor_all 0.0764
_refine_ls_R_factor_gt 0.0651
_refine_ls_shift/su_max 0.002
_refine_ls_shift/su_mean 0.000
_refine_ls_structure_factor_coef Fsqd
_refine_ls_weighting_details 'w=1/[\s^2^(Fo^2^)+(0.0630P)^2^+14.9133P] where P=(Fo^2^+2Fc^2^)/3'
_refine_ls_weighting_scheme calc
_refine_ls_wR_factor_gt 0.1644
_refine_ls_wR_factor_ref 0.1725
_reflns_Friedel_coverage 0.000
_reflns_number_gt 4203
_reflns_number_total 4960
_reflns_threshold_expression 'I > 2\s(I)'
_cod_data_source_file c6cc08906b2.cif
_cod_data_source_block md422k_a
_cod_original_cell_volume 5942.4(5)
_cod_database_code 7119259
_shelx_space_group_comment
;
The symmetry employed for this shelxl refinement is uniquely defined
by the following loop, which should always be used as a source of
symmetry information in preference to the above space-group names.
They are only intended as comments.
;
_shelx_estimated_absorpt_t_min 0.896
_shelx_estimated_absorpt_t_max 0.991
_shelxl_version_number 2014-3

loop_
_space_group_symop_operation_xyz
'x, y, z'
'-y, x-y, z'
'-x+y, -x, z'
'y, x, -z+1/2'
'x-y, -y, -z+1/2'
'-x, -x+y, -z+1/2'
'-x, -y, -z'
'y, -x+y, -z'
'x-y, x, -z'
'-y, -x, z-1/2'
'-x+y, y, z-1/2'
'x, x-y, z-1/2'

loop_
_atom_site_label
_atom_site_type_symbol
_atom_site_fract_x
_atom_site_fract_y
_atom_site_fract_z
_atom_site_U_iso_or_equiv
_atom_site_adp_type
_atom_site_occupancy
_atom_site_site_symmetry_order
_atom_site_calc_flag
_atom_site_refinement_flags_posn
_atom_site_refinement_flags_adp
_atom_site_refinement_flags_occupancy
Br1 Br 1.0000 1.0000 0.7500 0.0435(3) Uani 1 6 d S T P
Fe1 Fe 1.0000 1.0000 0.90262(2) 0.01799(17) Uani 1 3 d S T P
N1 N 0.8673(2) 0.9820(2) 0.93089(6) 0.0211(5) Uani 1 1 d . . .
N2 N 0.8770(2) 0.87646(19) 0.87596(6) 0.0184(5) Uani 1 1 d . . .
N3 N 0.8670(2) 0.81287(19) 0.84711(6) 0.0192(5) Uani 1 1 d . . .
H3 H 0.9241 0.8231 0.8333 0.029 Uiso 1 1 calc R U .
N4 N 0.9043(2) 0.7340(2) 0.71294(6) 0.0218(5) Uani 1 1 d . . .
H4 H 0.9160 0.7932 0.7259 0.033 Uiso 1 1 calc R U .
N5 N 0.9629(2) 0.7407(2) 0.68298(6) 0.0230(5) Uani 1 1 d . . .
N6 N 0.9002(3) 0.5097(3) 0.62207(7) 0.0368(7) Uani 1 1 d . . .
C1 C 0.8686(3) 1.0476(3) 0.95809(7) 0.0242(6) Uani 1 1 d . . .
H1A H 0.9395 1.1101 0.9654 0.029 Uiso 1 1 calc R U .
C2 C 0.7710(3) 1.0277(3) 0.97591(8) 0.0283(6) Uani 1 1 d . . .
H2A H 0.7752 1.0774 0.9945 0.034 Uiso 1 1 calc R U .
C3 C 0.6672(3) 0.9353(3) 0.96650(8) 0.0292(6) Uani 1 1 d . . .
H3A H 0.5998 0.9188 0.9791 0.035 Uiso 1 1 calc R U .
C4 C 0.6640(3) 0.8672(3) 0.93825(8) 0.0250(6) Uani 1 1 d . . .
H4A H 0.5942 0.8028 0.9312 0.030 Uiso 1 1 calc R U .
C5 C 0.7644(2) 0.8946(2) 0.92057(7) 0.0204(5) Uani 1 1 d . . .
C6 C 0.7718(2) 0.8347(2) 0.88940(7) 0.0196(5) Uani 1 1 d . . .
C7 C 0.6930(2) 0.7427(2) 0.86875(7) 0.0215(5) Uani 1 1 d . . .
H7A H 0.6130 0.6982 0.8723 0.026 Uiso 1 1 calc R U .
C8 C 0.7571(2) 0.7307(2) 0.84209(7) 0.0199(5) Uani 1 1 d . . .
C9 C 0.7227(2) 0.6487(2) 0.81253(7) 0.0207(5) Uani 1 1 d . . .
C10 C 0.6247(3) 0.5420(3) 0.81579(8) 0.0277(6) Uani 1 1 d . . .
H10A H 0.5806 0.5229 0.8371 0.033 Uiso 1 1 calc R U .
C11 C 0.5918(3) 0.4641(3) 0.78809(9) 0.0327(7) Uani 1 1 d . . .
H11A H 0.5249 0.3918 0.7904 0.039 Uiso 1 1 calc R U .
C12 C 0.6559(3) 0.4909(3) 0.75686(8) 0.0287(6) Uani 1 1 d . . .
H12A H 0.6326 0.4371 0.7379 0.034 Uiso 1 1 calc R U .
C13 C 0.7545(2) 0.5968(2) 0.75330(7) 0.0208(5) Uani 1 1 d . . .
C14 C 0.7863(2) 0.6749(2) 0.78132(7) 0.0202(5) Uani 1 1 d . . .
H14A H 0.8529 0.7474 0.7790 0.024 Uiso 1 1 calc R U .
C15 C 0.8255(2) 0.6255(2) 0.72068(7) 0.0203(5) Uani 1 1 d . . .
C16 C 0.8317(3) 0.5580(2) 0.69415(7) 0.0224(6) Uani 1 1 d . . .
H16A H 0.7861 0.4778 0.6917 0.027 Uiso 1 1 calc R U .
C17 C 0.9200(2) 0.6335(2) 0.67152(7) 0.0222(6) Uani 1 1 d . . .
C18 C 0.9683(3) 0.6088(3) 0.63965(8) 0.0262(6) Uani 1 1 d . . .
C19 C 1.0790(3) 0.6843(3) 0.62955(9) 0.0360(8) Uani 1 1 d . . .
H19A H 1.1241 0.7537 0.6421 0.043 Uiso 1 1 calc R U .
C20 C 1.1214(4) 0.6543(5) 0.60018(12) 0.0560(13) Uani 1 1 d . . .
H20A H 1.1978 0.7032 0.5928 0.067 Uiso 1 1 calc R U .
C21 C 1.0550(5) 0.5554(5) 0.58178(11) 0.0632(15) Uani 1 1 d . . .
H21A H 1.0843 0.5352 0.5617 0.076 Uiso 1 1 calc R U .
C22 C 0.9463(5) 0.4870(4) 0.59298(9) 0.0501(12) Uani 1 1 d . . .
H22A H 0.8997 0.4194 0.5798 0.060 Uiso 1 1 calc R U .
P1 P 0.6667 0.3333 0.50073(5) 0.0501(5) Uani 1 3 d S T P
F1 F 0.7724(5) 0.3576(6) 0.52283(16) 0.189(3) Uani 1 1 d . . .
F2 F 0.7478(4) 0.4406(4) 0.47731(12) 0.1155(15) Uani 1 1 d . . .
O1 O 0.6667 0.3333 0.64352(12) 0.0378(9) Uani 1 3 d DS T P
H1 H 0.731(5) 0.389(6) 0.633(2) 0.057 Uiso 0.5 1 d D U P

loop_
_atom_site_aniso_label
_atom_site_aniso_U_11
_atom_site_aniso_U_22
_atom_site_aniso_U_33
_atom_site_aniso_U_23
_atom_site_aniso_U_13
_atom_site_aniso_U_12
Br1 0.0288(3) 0.0288(3) 0.0729(7) 0.000 0.000 0.01441(14)
Fe1 0.0194(2) 0.0194(2) 0.0152(3) 0.000 0.000 0.00971(11)
N1 0.0240(12) 0.0236(12) 0.0178(10) 0.0006(9) 0.0011(9) 0.0135(10)
N2 0.0205(11) 0.0193(11) 0.0156(10) -0.0003(8) 0.0000(8) 0.0103(9)
N3 0.0225(11) 0.0190(11) 0.0176(10) -0.0013(8) 0.0011(8) 0.0114(10)
N4 0.0243(12) 0.0203(11) 0.0192(10) -0.0005(9) 0.0024(9) 0.0101(10)
N5 0.0246(12) 0.0254(12) 0.0207(11) 0.0004(9) 0.0004(9) 0.0138(10)
N6 0.058(2) 0.0347(15) 0.0253(13) -0.0002(11) -0.0020(13) 0.0288(15)
C1 0.0282(15) 0.0258(14) 0.0187(12) -0.0018(11) -0.0015(11) 0.0136(12)
C2 0.0335(16) 0.0361(17) 0.0201(13) -0.0040(12) 0.0016(12) 0.0211(14)
C3 0.0274(15) 0.0410(18) 0.0249(14) 0.0002(13) 0.0038(11) 0.0212(14)
C4 0.0231(14) 0.0294(15) 0.0240(13) 0.0009(11) 0.0018(11) 0.0143(12)
C5 0.0245(13) 0.0230(13) 0.0177(11) 0.0017(10) 0.0006(10) 0.0148(11)
C6 0.0202(13) 0.0218(13) 0.0183(12) 0.0011(10) 0.0018(10) 0.0116(11)
C7 0.0208(13) 0.0217(13) 0.0208(12) 0.0008(10) 0.0030(10) 0.0098(11)
C8 0.0207(13) 0.0194(13) 0.0184(12) 0.0006(10) 0.0020(10) 0.0091(11)
C9 0.0200(13) 0.0221(13) 0.0200(12) -0.0006(10) -0.0007(10) 0.0103(11)
C10 0.0268(15) 0.0245(15) 0.0254(14) -0.0013(11) 0.0065(11) 0.0079(12)
C11 0.0262(15) 0.0217(14) 0.0333(16) -0.0041(12) 0.0069(12) -0.0008(12)
C12 0.0290(15) 0.0238(14) 0.0261(14) -0.0059(11) 0.0011(12) 0.0078(13)
C13 0.0217(13) 0.0217(13) 0.0203(12) 0.0003(10) -0.0003(10) 0.0119(11)
C14 0.0195(13) 0.0191(12) 0.0224(12) 0.0004(10) -0.0002(10) 0.0099(11)
C15 0.0218(13) 0.0210(13) 0.0208(12) 0.0004(10) -0.0017(10) 0.0128(11)
C16 0.0262(14) 0.0212(13) 0.0206(12) 0.0007(10) 0.0000(11) 0.0125(12)
C17 0.0257(14) 0.0259(14) 0.0183(12) 0.0023(10) -0.0002(10) 0.0154(12)
C18 0.0347(16) 0.0289(15) 0.0222(13) 0.0031(11) 0.0032(12) 0.0214(13)
C19 0.0309(17) 0.045(2) 0.0328(16) 0.0131(14) 0.0085(13) 0.0194(16)
C20 0.045(2) 0.087(3) 0.050(2) 0.037(2) 0.0272(19) 0.043(2)
C21 0.114(4) 0.093(4) 0.0297(18) 0.012(2) 0.022(2) 0.087(4)
C22 0.106(4) 0.046(2) 0.0225(15) -0.0030(15) -0.0031(19) 0.056(3)
P1 0.0598(7) 0.0598(7) 0.0307(8) 0.000 0.000 0.0299(4)
F1 0.185(6) 0.198(6) 0.187(5) -0.021(5) -0.132(5) 0.099(5)
F2 0.100(3) 0.111(3) 0.150(4) 0.062(3) 0.044(3) 0.063(3)
O1 0.0388(15) 0.0388(15) 0.036(2) 0.000 0.000 0.0194(7)

loop_
_atom_type_symbol
_atom_type_description
_atom_type_scat_dispersion_real
_atom_type_scat_dispersion_imag
_atom_type_scat_source
C C 0.0040 0.0020 'XDisp Program in WinGX L.J. Farrugia, J.Appl.Cryst. 2012,45,849-854'
H H 0.0000 0.0000 'XDisp Program in WinGX L.J. Farrugia, J.Appl.Cryst. 2012,45,849-854'
N N 0.0076 0.0040 'XDisp Program in WinGX L.J. Farrugia, J.Appl.Cryst. 2012,45,849-854'
O O 0.0132 0.0074 'XDisp Program in WinGX L.J. Farrugia, J.Appl.Cryst. 2012,45,849-854'
F F 0.0211 0.0125 'XDisp Program in WinGX L.J. Farrugia, J.Appl.Cryst. 2012,45,849-854'
P P 0.1183 0.1134 'XDisp Program in WinGX L.J. Farrugia, J.Appl.Cryst. 2012,45,849-854'
Fe Fe 0.3555 0.9930 'XDisp Program in WinGX L.J. Farrugia, J.Appl.Cryst. 2012,45,849-854'
Br Br -0.7406 2.7887 'XDisp Program in WinGX L.J. Farrugia, J.Appl.Cryst. 2012,45,849-854'

loop_
_geom_angle_atom_site_label_1
_geom_angle_atom_site_label_2
_geom_angle_atom_site_label_3
_geom_angle
_geom_angle_site_symmetry_1
_geom_angle_site_symmetry_3
N2 Fe1 N2 96.20(9) 3_675 .
N2 Fe1 N2 96.20(9) 3_675 2_765
N2 Fe1 N2 96.20(9) . 2_765
N2 Fe1 N1 89.16(9) 3_675 .
N2 Fe1 N1 80.33(10) . .
N2 Fe1 N1 173.92(10) 2_765 .
N2 Fe1 N1 80.33(10) 3_675 3_675
N2 Fe1 N1 173.92(10) . 3_675
N2 Fe1 N1 89.16(10) 2_765 3_675
N1 Fe1 N1 94.57(9) . 3_675
N2 Fe1 N1 173.92(10) 3_675 2_765
N2 Fe1 N1 89.16(10) . 2_765
N2 Fe1 N1 80.33(9) 2_765 2_765
N1 Fe1 N1 94.57(9) . 2_765
N1 Fe1 N1 94.57(9) 3_675 2_765
C1 N1 C5 117.3(2) . .
C1 N1 Fe1 127.4(2) . .
C5 N1 Fe1 115.33(18) . .
C6 N2 N3 106.5(2) . .
C6 N2 Fe1 116.45(18) . .
N3 N2 Fe1 136.88(19) . .
N2 N3 C8 110.7(2) . .
N2 N3 H3 124.6 . .
C8 N3 H3 124.6 . .
N5 N4 C15 111.7(2) . .
N5 N4 H4 124.2 . .
C15 N4 H4 124.2 . .
C17 N5 N4 105.7(2) . .
C18 N6 C22 116.5(4) . .
N1 C1 C2 122.7(3) . .
N1 C1 H1A 118.6 . .
C2 C1 H1A 118.6 . .
C3 C2 C1 119.7(3) . .
C3 C2 H2A 120.1 . .
C1 C2 H2A 120.1 . .
C2 C3 C4 118.4(3) . .
C2 C3 H3A 120.8 . .
C4 C3 H3A 120.8 . .
C5 C4 C3 118.9(3) . .
C5 C4 H4A 120.5 . .
C3 C4 H4A 120.5 . .
N1 C5 C4 122.8(3) . .
N1 C5 C6 112.7(2) . .
C4 C5 C6 124.5(3) . .
N2 C6 C7 110.3(2) . .
N2 C6 C5 114.9(2) . .
C7 C6 C5 134.8(3) . .
C8 C7 C6 104.8(2) . .
C8 C7 H7A 127.6 . .
C6 C7 H7A 127.6 . .
N3 C8 C7 107.6(2) . .
N3 C8 C9 121.9(2) . .
C7 C8 C9 130.5(3) . .
C14 C9 C10 119.1(3) . .
C14 C9 C8 121.1(3) . .
C10 C9 C8 119.8(3) . .
C11 C10 C9 120.2(3) . .
C11 C10 H10A 119.9 . .
C9 C10 H10A 119.9 . .
C10 C11 C12 120.4(3) . .
C10 C11 H11A 119.8 . .
C12 C11 H11A 119.8 . .
C11 C12 C13 120.1(3) . .
C11 C12 H12A 120.0 . .
C13 C12 H12A 120.0 . .
C14 C13 C12 118.9(3) . .
C14 C13 C15 120.3(3) . .
C12 C13 C15 120.8(3) . .
C9 C14 C13 121.3(3) . .
C9 C14 H14A 119.4 . .
C13 C14 H14A 119.4 . .
N4 C15 C16 107.0(2) . .
N4 C15 C13 121.3(2) . .
C16 C15 C13 131.7(3) . .
C15 C16 C17 105.1(3) . .
C15 C16 H16A 127.4 . .
C17 C16 H16A 127.4 . .
N5 C17 C16 110.4(2) . .
N5 C17 C18 120.3(3) . .
C16 C17 C18 129.3(3) . .
N6 C18 C19 123.5(3) . .
N6 C18 C17 117.0(3) . .
C19 C18 C17 119.5(3) . .
C18 C19 C20 117.0(4) . .
C18 C19 H19A 121.5 . .
C20 C19 H19A 121.5 . .
C21 C20 C19 121.1(4) . .
C21 C20 H20A 119.5 . .
C19 C20 H20A 119.5 . .
C22 C21 C20 118.3(3) . .
C22 C21 H21A 120.9 . .
C20 C21 H21A 120.9 . .
C21 C22 N6 123.7(4) . .
C21 C22 H22A 118.1 . .
N6 C22 H22A 118.1 . .
F1 P1 F1 94.0(4) 3_665 .
F1 P1 F1 94.0(4) 3_665 2_655
F1 P1 F1 94.0(4) . 2_655
F1 P1 F2 87.4(3) 3_665 3_665
F1 P1 F2 86.3(3) . 3_665
F1 P1 F2 178.6(4) 2_655 3_665
F1 P1 F2 178.6(3) 3_665 .
F1 P1 F2 87.4(3) . .
F1 P1 F2 86.3(3) 2_655 .
F2 P1 F2 92.3(3) 3_665 .
F1 P1 F2 86.3(3) 3_665 2_655
F1 P1 F2 178.6(4) . 2_655
F1 P1 F2 87.4(3) 2_655 2_655
F2 P1 F2 92.3(3) 3_665 2_655
F2 P1 F2 92.3(3) . 2_655

loop_
_geom_bond_atom_site_label_1
_geom_bond_atom_site_label_2
_geom_bond_distance
_geom_bond_site_symmetry_2
Fe1 N2 1.946(2) 3_675
Fe1 N2 1.946(2) .
Fe1 N2 1.946(2) 2_765
Fe1 N1 1.992(2) .
Fe1 N1 1.992(2) 3_675
Fe1 N1 1.992(2) 2_765
N1 C1 1.344(4) .
N1 C5 1.360(4) .
N2 C6 1.341(3) .
N2 N3 1.343(3) .
N3 C8 1.356(4) .
N3 H3 0.8800 .
N4 N5 1.348(3) .
N4 C15 1.349(4) .
N4 H4 0.8800 .
N5 C17 1.338(4) .
N6 C18 1.359(4) .
N6 C22 1.363(5) .
C1 C2 1.383(4) .
C1 H1A 0.9500 .
C2 C3 1.382(5) .
C2 H2A 0.9500 .
C3 C4 1.388(4) .
C3 H3A 0.9500 .
C4 C5 1.385(4) .
C4 H4A 0.9500 .
C5 C6 1.451(4) .
C6 C7 1.400(4) .
C7 C8 1.383(4) .
C7 H7A 0.9500 .
C8 C9 1.467(4) .
C9 C14 1.385(4) .
C9 C10 1.397(4) .
C10 C11 1.383(4) .
C10 H10A 0.9500 .
C11 C12 1.389(4) .
C11 H11A 0.9500 .
C12 C13 1.396(4) .
C12 H12A 0.9500 .
C13 C14 1.394(4) .
C13 C15 1.478(4) .
C14 H14A 0.9500 .
C15 C16 1.379(4) .
C16 C17 1.403(4) .
C16 H16A 0.9500 .
C17 C18 1.475(4) .
C18 C19 1.381(5) .
C19 C20 1.390(6) .
C19 H19A 0.9500 .
C20 C21 1.369(8) .
C20 H20A 0.9500 .
C21 C22 1.357(8) .
C21 H21A 0.9500 .
C22 H22A 0.9500 .
P1 F1 1.540(5) 3_665
P1 F1 1.540(5) .
P1 F1 1.540(5) 2_655
P1 F2 1.578(4) 3_665
P1 F2 1.578(4) .
P1 F2 1.578(4) 2_655
O1 H1 0.91(2) .

loop_
_geom_hbond_atom_site_label_D
_geom_hbond_atom_site_label_H
_geom_hbond_atom_site_label_A
_geom_hbond_distance_DH
_geom_hbond_distance_HA
_geom_hbond_distance_DA
_geom_hbond_angle_DHA
O1 H1 N6 0.91(2) 2.09(3) 2.969(4) 163(8)
N4 H4 Br1 0.88 2.60 3.453(2) 162.6
